data_1100756
loop_
_publ_author_name
'Panagiotis Angaridis'
'Jeff W. Kampf'
'Vincent L. Pecoraro'

_publ_contact_author_address
;  Chemistry Department

   University of Michigan

   930 N.University

   Ann Arbor, MI 48109, USA

;
_publ_contact_author_email vlpec@umich.edu
_publ_contact_author_fax '(734) 936 7628'
_publ_contact_author_name 'Vincent. L. Pecoraro'
_publ_contact_author_phone '(734) 763 1519'
_publ_section_title
;

Multinuclear Fe(III) Complexes with Polydentate Ligands of the Family of

Dicarboxyimidazoles: Nuclearity- and Topology-Controlled Syntheses and

Magneto-Structural Correlations

;
_journal_name_full 'Inorganic Chemistry'
_journal_page_first 3626
_journal_page_last 3635
_journal_paper_doi 10.1021/ic0481879
_journal_volume 44
_journal_year 2005
_chemical_formula_moiety 'C72 H100 Fe2 N6 O8, 2.5(C2 H3 N), 1.5(C H2 Cl)'
_chemical_formula_sum 'C78.5 H110.5 Cl3 Fe2 N8.5 O8'
_chemical_formula_weight 1519.30
_chemical_name_systematic
;

 ?

;
_space_group_IT_number 2
_symmetry_cell_setting triclinic
_symmetry_space_group_name_Hall '-P 1'
_symmetry_space_group_name_H-M 'P -1'
_atom_sites_solution_hydrogens geom
_atom_sites_solution_primary direct
_atom_sites_solution_secondary difmap
_audit_creation_method SHELXL-97
_cell_angle_alpha 68.170(4)
_cell_angle_beta 76.554(4)
_cell_angle_gamma 74.682(4)
_cell_formula_units_Z 2
_cell_length_a 11.162(3)
_cell_length_b 19.736(4)
_cell_length_c 21.367(5)
_cell_measurement_reflns_used 8169
_cell_measurement_temperature 123(2)
_cell_measurement_theta_max 23.21
_cell_measurement_theta_min 2.92
_cell_volume 4166.6(17)
_computing_cell_refinement 'Bruker SMART'
_computing_data_collection 'Bruker SMART'
_computing_data_reduction 'Bruker SHELXTL'
_computing_molecular_graphics 'Bruker SHELXTL'
_computing_publication_material 'Bruker SHELXTL'
_computing_structure_refinement 'Bruker SHELXTL'
_computing_structure_solution 'Bruker SHELXTL'
_diffrn_ambient_temperature 123(2)
_diffrn_measured_fraction_theta_full 0.989
_diffrn_measured_fraction_theta_max 0.989
_diffrn_measurement_device_type 'CCD area detector'
_diffrn_measurement_method 'phi and omega scans'
_diffrn_radiation_monochromator graphite
_diffrn_radiation_source 'fine-focus sealed tube'
_diffrn_radiation_type MoK\a
_diffrn_radiation_wavelength 0.71073
_diffrn_reflns_av_R_equivalents 0.0354
_diffrn_reflns_av_sigmaI/netI 0.0321
_diffrn_reflns_limit_h_max 14
_diffrn_reflns_limit_h_min -14
_diffrn_reflns_limit_k_max 26
_diffrn_reflns_limit_k_min -24
_diffrn_reflns_limit_l_max 28
_diffrn_reflns_limit_l_min -28
_diffrn_reflns_number 83901
_diffrn_reflns_theta_full 28.40
_diffrn_reflns_theta_max 28.40
_diffrn_reflns_theta_min 1.77
_exptl_absorpt_coefficient_mu 0.500
_exptl_absorpt_correction_T_max 0.9425
_exptl_absorpt_correction_T_min 0.8101
_exptl_absorpt_correction_type multi-scan
_exptl_crystal_colour purple
_exptl_crystal_density_diffrn 1.211
_exptl_crystal_density_method 'not measured'
_exptl_crystal_description plate
_exptl_crystal_F_000 1616
_exptl_crystal_size_max 0.44
_exptl_crystal_size_mid 0.24
_exptl_crystal_size_min 0.12
_refine_diff_density_max 1.108
_refine_diff_density_min -1.105
_refine_diff_density_rms 0.085
_refine_ls_extinction_method none
_refine_ls_goodness_of_fit_ref 1.080
_refine_ls_hydrogen_treatment constr
_refine_ls_matrix_type full
_refine_ls_number_parameters 956
_refine_ls_number_reflns 20708
_refine_ls_number_restraints 0
_refine_ls_restrained_S_all 1.080
_refine_ls_R_factor_all 0.0787
_refine_ls_R_factor_gt 0.0591
_refine_ls_shift/su_max 0.000
_refine_ls_shift/su_mean 0.000
_refine_ls_structure_factor_coef Fsqd
_refine_ls_weighting_details 'calc w=1/[\s^2^(Fo^2^)+(0.1010P)^2^+4.1268P] where P=(Fo^2^+2Fc^2^)/3'
_refine_ls_weighting_scheme calc
_refine_ls_wR_factor_gt 0.1742
_refine_ls_wR_factor_ref 0.1851
_reflns_number_gt 15988
_reflns_number_total 20708
_reflns_threshold_expression >2sigma(I)
_cod_data_source_file ic0481879si20041222_050013_3.cif
_cod_data_source_block compound2
_cod_depositor_comments
;
The following automatic conversions were performed:
'_symmetry_cell_setting' value 'Triclinic' changed to 'triclinic'
according to '/home/saulius/struct/CIF-dictionaries/cif_core.dic'
dictionary named 'cif_core.dic' version 2.4.1 from 2010-06-29.

Automatic conversion script
Id: cif_fix_enum 1527 2010-12-29 10:47:43Z saulius 
;
_cod_original_cell_volume 4166.7(16)
_cod_original_formula_sum 'C78.50 H110.50 Cl3 Fe2 N8.50 O8'
_cod_database_code 1100756

loop_
_symmetry_equiv_pos_as_xyz
'x, y, z'
'-x, -y, -z'

loop_
_atom_site_label
_atom_site_type_symbol
_atom_site_fract_x
_atom_site_fract_y
_atom_site_fract_z
_atom_site_U_iso_or_equiv
_atom_site_adp_type
_atom_site_occupancy
_atom_site_symmetry_multiplicity
_atom_site_calc_flag
_atom_site_refinement_flags
_atom_site_disorder_assembly
_atom_site_disorder_group
Fe1 Fe 0.45505(3) 0.115381(19) 0.301902(17) 0.02212(9) Uani 1 1 d . . .
Fe2 Fe 0.51761(3) 0.321161(18) 0.421739(17) 0.01957(9) Uani 1 1 d . . .
O1 O 0.44702(17) 0.08726(10) 0.22535(9) 0.0246(4) Uani 1 1 d . . .
O2 O 0.52764(17) 0.20040(9) 0.24282(9) 0.0236(3) Uani 1 1 d . . .
O3 O 0.37812(16) 0.32074(10) 0.49259(9) 0.0229(3) Uani 1 1 d . . .
O4 O 0.51020(17) 0.42602(9) 0.39168(9) 0.0245(4) Uani 1 1 d . . .
O5 O 0.45695(18) 0.13621(10) 0.39082(9) 0.0261(4) Uani 1 1 d . . .
O6 O 0.52352(17) 0.21045(10) 0.42699(9) 0.0244(4) Uani 1 1 d . . .
O7 O 0.27424(18) 0.16561(11) 0.30837(10) 0.0310(4) Uani 1 1 d . . .
O8 O 0.0976(2) 0.25005(17) 0.30508(18) 0.0653(9) Uani 1 1 d . . .
N1 N 0.4143(2) 0.00949(12) 0.36279(11) 0.0261(4) Uani 1 1 d . . .
N2 N 0.6456(2) 0.06031(12) 0.31321(11) 0.0250(4) Uani 1 1 d . . .
N3 N 0.63256(19) 0.27327(11) 0.49869(11) 0.0218(4) Uani 1 1 d . . .
N4 N 0.6887(2) 0.31710(12) 0.35290(11) 0.0242(4) Uani 1 1 d . . .
N5 N 0.2330(2) 0.35618(14) 0.30160(12) 0.0322(5) Uani 1 1 d . . .
N6 N 0.3956(2) 0.33336(12) 0.35280(11) 0.0239(4) Uani 1 1 d . . .
C1 C 0.3568(3) -0.02679(14) 0.34404(13) 0.0260(5) Uani 1 1 d . . .
H1A H 0.3294 -0.0690 0.3784 0.031 Uiso 1 1 calc R . .
C2 C 0.3297(2) -0.00996(14) 0.27618(12) 0.0235(5) Uani 1 1 d . . .
C3 C 0.3824(2) 0.04385(13) 0.21865(12) 0.0217(5) Uani 1 1 d . . .
C4 C 0.3670(2) 0.04821(13) 0.15223(12) 0.0219(5) Uani 1 1 d . . .
C5 C 0.3023(2) -0.00053(13) 0.14835(12) 0.0226(5) Uani 1 1 d . . .
H5A H 0.2935 0.0020 0.1043 0.027 Uiso 1 1 calc R . .
C6 C 0.2483(2) -0.05407(13) 0.20546(13) 0.0231(5) Uani 1 1 d . . .
C7 C 0.2628(2) -0.05726(14) 0.26858(13) 0.0242(5) Uani 1 1 d . . .
H7A H 0.2270 -0.0921 0.3081 0.029 Uiso 1 1 calc R . .
C8 C 0.4209(3) 0.10563(14) 0.08764(13) 0.0274(5) Uani 1 1 d . . .
C9 C 0.3927(3) 0.10149(16) 0.02242(14) 0.0342(6) Uani 1 1 d . . .
H9A H 0.4268 0.0512 0.0201 0.051 Uiso 1 1 calc R . .
H9B H 0.4316 0.1375 -0.0174 0.051 Uiso 1 1 calc R . .
H9C H 0.3016 0.1131 0.0229 0.051 Uiso 1 1 calc R . .
C10 C 0.3614(4) 0.18397(16) 0.09094(16) 0.0428(8) Uani 1 1 d . . .
H10A H 0.2706 0.1932 0.0914 0.064 Uiso 1 1 calc R . .
H10B H 0.3982 0.2209 0.0510 0.064 Uiso 1 1 calc R . .
H10C H 0.3776 0.1879 0.1325 0.064 Uiso 1 1 calc R . .
C11 C 0.5645(3) 0.09233(19) 0.08169(15) 0.0391(7) Uani 1 1 d . . .
H11A H 0.5864 0.0936 0.1230 0.059 Uiso 1 1 calc R . .
H11B H 0.5966 0.1313 0.0419 0.059 Uiso 1 1 calc R . .
H11C H 0.6019 0.0436 0.0763 0.059 Uiso 1 1 calc R . .
C12 C 0.1849(2) -0.10784(14) 0.19414(13) 0.0251(5) Uani 1 1 d . . .
C13 C 0.0872(3) -0.06482(17) 0.14584(16) 0.0363(6) Uani 1 1 d . . .
H13A H 0.0464 -0.0999 0.1400 0.054 Uiso 1 1 calc R . .
H13B H 0.1290 -0.0370 0.1014 0.054 Uiso 1 1 calc R . .
H13C H 0.0239 -0.0300 0.1652 0.054 Uiso 1 1 calc R . .
C14 C 0.2864(3) -0.16128(17) 0.16290(17) 0.0360(6) Uani 1 1 d . . .
H14A H 0.3469 -0.1901 0.1945 0.054 Uiso 1 1 calc R . .
H14B H 0.3300 -0.1324 0.1197 0.054 Uiso 1 1 calc R . .
H14C H 0.2466 -0.1953 0.1546 0.054 Uiso 1 1 calc R . .
C15 C 0.1180(3) -0.15406(16) 0.26097(14) 0.0304(6) Uani 1 1 d . . .
H15A H 0.0558 -0.1208 0.2826 0.046 Uiso 1 1 calc R . .
H15B H 0.1796 -0.1848 0.2915 0.046 Uiso 1 1 calc R . .
H15C H 0.0756 -0.1862 0.2518 0.046 Uiso 1 1 calc R . .
C16 C 0.4648(3) -0.02931(15) 0.42756(13) 0.0303(6) Uani 1 1 d . . .
H16A H 0.4237 -0.0721 0.4552 0.036 Uiso 1 1 calc R . .
H16B H 0.4483 0.0050 0.4540 0.036 Uiso 1 1 calc R . .
C17 C 0.6063(3) -0.05646(15) 0.41126(14) 0.0318(6) Uani 1 1 d . . .
H17A H 0.6207 -0.0862 0.3807 0.038 Uiso 1 1 calc R . .
H17B H 0.6382 -0.0899 0.4541 0.038 Uiso 1 1 calc R . .
C18 C 0.6828(3) 0.00530(15) 0.37750(14) 0.0306(6) Uani 1 1 d . . .
H18A H 0.6754 0.0317 0.4100 0.037 Uiso 1 1 calc R . .
H18B H 0.7724 -0.0180 0.3687 0.037 Uiso 1 1 calc R . .
C19 C 0.7315(2) 0.07448(14) 0.26129(13) 0.0263(5) Uani 1 1 d . . .
H19A H 0.8112 0.0421 0.2651 0.032 Uiso 1 1 calc R . .
C20 C 0.7188(2) 0.13526(14) 0.19709(13) 0.0244(5) Uani 1 1 d . . .
C21 C 0.8145(2) 0.13235(15) 0.14134(13) 0.0272(5) Uani 1 1 d . A .
H21A H 0.8796 0.0894 0.1460 0.033 Uiso 1 1 calc R . .
C22 C 0.8159(2) 0.19042(16) 0.08017(14) 0.0282(5) Uani 1 1 d . . .
C23 C 0.7230(3) 0.25483(15) 0.07803(13) 0.0276(5) Uani 1 1 d . A .
H23A H 0.7250 0.2960 0.0369 0.033 Uiso 1 1 calc R . .
C24 C 0.6282(2) 0.26266(14) 0.13175(13) 0.0240(5) Uani 1 1 d . . .
C25 C 0.6207(2) 0.19873(14) 0.19206(12) 0.0231(5) Uani 1 1 d . A .
C26 C 0.9149(3) 0.18696(18) 0.01749(14) 0.0344(6) Uani 0.629(7) 1 d P A 1
C27 C 0.8514(5) 0.2074(4) -0.0436(2) 0.0395(13) Uani 0.629(7) 1 d P A 1
H27A H 0.9150 0.2100 -0.0842 0.059 Uiso 0.629(7) 1 calc PR A 1
H27B H 0.7947 0.2559 -0.0498 0.059 Uiso 0.629(7) 1 calc PR A 1
H27C H 0.8032 0.1696 -0.0366 0.059 Uiso 0.629(7) 1 calc PR A 1
C28 C 1.0004(5) 0.2447(4) 0.0025(3) 0.0445(14) Uani 0.629(7) 1 d P A 1
H28A H 1.0663 0.2413 -0.0362 0.067 Uiso 0.629(7) 1 calc PR A 1
H28B H 1.0391 0.2337 0.0428 0.067 Uiso 0.629(7) 1 calc PR A 1
H28C H 0.9491 0.2951 -0.0085 0.067 Uiso 0.629(7) 1 calc PR A 1
C29 C 1.0020(5) 0.1114(3) 0.0273(3) 0.0470(15) Uani 0.629(7) 1 d P A 1
H29A H 0.9530 0.0738 0.0351 0.070 Uiso 0.629(7) 1 calc PR A 1
H29B H 1.0444 0.0983 0.0668 0.070 Uiso 0.629(7) 1 calc PR A 1
H29C H 1.0648 0.1135 -0.0136 0.070 Uiso 0.629(7) 1 calc PR A 1
C26A C 0.9149(3) 0.18696(18) 0.01749(14) 0.0344(6) Uani 0.371(7) 1 d P A 2
C27A C 1.0412(7) 0.1813(7) 0.0334(5) 0.053(3) Uani 0.371(7) 1 d P A 2
H27D H 1.1039 0.1829 -0.0075 0.080 Uiso 0.371(7) 1 calc PR A 2
H27E H 1.0633 0.1342 0.0698 0.080 Uiso 0.371(7) 1 calc PR A 2
H27F H 1.0394 0.2230 0.0482 0.080 Uiso 0.371(7) 1 calc PR A 2
C28A C 0.8854(10) 0.2501(7) -0.0475(5) 0.056(3) Uani 0.371(7) 1 d P A 2
H28D H 0.8886 0.2973 -0.0432 0.084 Uiso 0.371(7) 1 calc PR A 2
H28E H 0.8012 0.2521 -0.0553 0.084 Uiso 0.371(7) 1 calc PR A 2
H28F H 0.9474 0.2417 -0.0861 0.084 Uiso 0.371(7) 1 calc PR A 2
C29A C 0.9120(9) 0.1140(6) 0.0051(5) 0.057(3) Uani 0.371(7) 1 d P A 2
H29D H 0.9762 0.1079 -0.0335 0.085 Uiso 0.371(7) 1 calc PR A 2
H29E H 0.8290 0.1173 -0.0050 0.085 Uiso 0.371(7) 1 calc PR A 2
H29F H 0.9291 0.0711 0.0461 0.085 Uiso 0.371(7) 1 calc PR A 2
C30 C 0.5387(3) 0.33725(14) 0.12819(13) 0.0267(5) Uani 1 1 d . A .
C31 C 0.4002(3) 0.33262(16) 0.13677(16) 0.0330(6) Uani 1 1 d . . .
H31A H 0.3870 0.3199 0.0990 0.050 Uiso 1 1 calc R A .
H31B H 0.3467 0.3808 0.1367 0.050 Uiso 1 1 calc R . .
H31C H 0.3785 0.2942 0.1801 0.050 Uiso 1 1 calc R . .
C32 C 0.5673(3) 0.39879(16) 0.06033(15) 0.0363(6) Uani 1 1 d . . .
H32A H 0.6532 0.4059 0.0550 0.054 Uiso 1 1 calc R A .
H32B H 0.5080 0.4454 0.0601 0.054 Uiso 1 1 calc R . .
H32C H 0.5590 0.3844 0.0226 0.054 Uiso 1 1 calc R . .
C33 C 0.5583(3) 0.36182(15) 0.18496(14) 0.0319(6) Uani 1 1 d . . .
H33A H 0.5417 0.3237 0.2293 0.048 Uiso 1 1 calc R A .
H33B H 0.5006 0.4090 0.1844 0.048 Uiso 1 1 calc R . .
H33C H 0.6452 0.3684 0.1773 0.048 Uiso 1 1 calc R . .
C34 C 0.5909(2) 0.24530(13) 0.56247(13) 0.0225(5) Uani 1 1 d . . .
H34A H 0.6523 0.2230 0.5922 0.027 Uiso 1 1 calc R . .
C35 C 0.4615(2) 0.24374(13) 0.59428(12) 0.0215(4) Uani 1 1 d . . .
C36 C 0.3595(2) 0.27989(13) 0.55722(12) 0.0206(4) Uani 1 1 d . . .
C37 C 0.2348(2) 0.27236(13) 0.59120(12) 0.0215(5) Uani 1 1 d . . .
C38 C 0.2200(2) 0.23182(14) 0.66026(12) 0.0235(5) Uani 1 1 d . . .
H38A H 0.1374 0.2265 0.6830 0.028 Uiso 1 1 calc R . .
C39 C 0.3196(2) 0.19802(14) 0.69895(12) 0.0235(5) Uani 1 1 d . . .
C40 C 0.4394(2) 0.20443(13) 0.66489(12) 0.0227(5) Uani 1 1 d . . .
H40A H 0.5086 0.1819 0.6894 0.027 Uiso 1 1 calc R . .
C41 C 0.1227(2) 0.30789(15) 0.55153(13) 0.0251(5) Uani 1 1 d . . .
C42 C -0.0006(2) 0.28979(16) 0.59593(14) 0.0292(5) Uani 1 1 d . . .
H42A H 0.0047 0.2358 0.6129 0.044 Uiso 1 1 calc R . .
H42B H -0.0695 0.3140 0.5688 0.044 Uiso 1 1 calc R . .
H42C H -0.0165 0.3080 0.6346 0.044 Uiso 1 1 calc R . .
C43 C 0.1077(3) 0.39316(16) 0.52449(16) 0.0355(6) Uani 1 1 d . . .
H43A H 0.0417 0.4150 0.4954 0.053 Uiso 1 1 calc R . .
H43B H 0.1872 0.4067 0.4979 0.053 Uiso 1 1 calc R . .
H43C H 0.0845 0.4121 0.5630 0.053 Uiso 1 1 calc R . .
C44 C 0.1423(3) 0.27800(19) 0.49202(15) 0.0342(6) Uani 1 1 d . . .
H44A H 0.1535 0.2236 0.5098 0.051 Uiso 1 1 calc R . .
H44B H 0.2171 0.2924 0.4601 0.051 Uiso 1 1 calc R . .
H44C H 0.0686 0.2990 0.4684 0.051 Uiso 1 1 calc R . .
C45 C 0.2915(2) 0.15372(14) 0.77525(12) 0.0245(5) Uani 1 1 d . . .
C46 C 0.1796(3) 0.19806(17) 0.81065(14) 0.0328(6) Uani 1 1 d . . .
H46A H 0.1041 0.2059 0.7909 0.049 Uiso 1 1 calc R . .
H46B H 0.1981 0.2463 0.8041 0.049 Uiso 1 1 calc R . .
H46C H 0.1655 0.1701 0.8595 0.049 Uiso 1 1 calc R . .
C47 C 0.4046(3) 0.13709(17) 0.81177(14) 0.0313(6) Uani 1 1 d . . .
H47A H 0.3825 0.1106 0.8604 0.047 Uiso 1 1 calc R . .
H47B H 0.4274 0.1839 0.8060 0.047 Uiso 1 1 calc R . .
H47C H 0.4759 0.1061 0.7922 0.047 Uiso 1 1 calc R . .
C48 C 0.2604(3) 0.07955(16) 0.78213(14) 0.0331(6) Uani 1 1 d . . .
H48A H 0.3341 0.0499 0.7626 0.050 Uiso 1 1 calc R . .
H48B H 0.1901 0.0895 0.7577 0.050 Uiso 1 1 calc R . .
H48C H 0.2374 0.0520 0.8304 0.050 Uiso 1 1 calc R . .
C49 C 0.7692(2) 0.26632(16) 0.47804(14) 0.0279(5) Uani 1 1 d . . .
H49A H 0.8109 0.2452 0.5192 0.033 Uiso 1 1 calc R . .
H49B H 0.7890 0.3163 0.4523 0.033 Uiso 1 1 calc R . .
C50 C 0.8205(3) 0.21635(17) 0.43365(15) 0.0382(7) Uani 1 1 d . . .
H50A H 0.9134 0.2061 0.4281 0.046 Uiso 1 1 calc R . .
H50B H 0.7932 0.1682 0.4584 0.046 Uiso 1 1 calc R . .
C51 C 0.7814(3) 0.24686(15) 0.36303(15) 0.0308(6) Uani 1 1 d . . .
H51A H 0.8567 0.2552 0.3281 0.037 Uiso 1 1 calc R . .
H51B H 0.7452 0.2095 0.3567 0.037 Uiso 1 1 calc R . .
C52 C 0.7138(2) 0.37333(15) 0.30083(13) 0.0267(5) Uani 1 1 d . . .
H52A H 0.7891 0.3651 0.2707 0.032 Uiso 1 1 calc R . .
C53 C 0.6392(3) 0.44786(14) 0.28340(13) 0.0265(5) Uani 1 1 d . . .
C54 C 0.5423(2) 0.47217(14) 0.33041(12) 0.0237(5) Uani 1 1 d . . .
C55 C 0.4817(3) 0.54888(14) 0.31103(13) 0.0264(5) Uani 1 1 d . . .
C56 C 0.5139(3) 0.59370(15) 0.24453(14) 0.0336(6) Uani 1 1 d . . .
H56A H 0.4716 0.6443 0.2312 0.040 Uiso 1 1 calc R . .
C57 C 0.6043(3) 0.56945(16) 0.19591(15) 0.0393(7) Uani 1 1 d . . .
C58 C 0.6695(3) 0.49689(16) 0.21731(14) 0.0360(6) Uani 1 1 d . . .
H58A H 0.7363 0.4797 0.1867 0.043 Uiso 1 1 calc R . .
C59 C 0.3845(3) 0.58054(14) 0.36222(14) 0.0306(6) Uani 1 1 d . . .
C60 C 0.2710(3) 0.54205(17) 0.38620(19) 0.0440(8) Uani 1 1 d . . .
H60A H 0.2130 0.5601 0.4213 0.066 Uiso 1 1 calc R . .
H60B H 0.2999 0.4881 0.4052 0.066 Uiso 1 1 calc R . .
H60C H 0.2279 0.5534 0.3474 0.066 Uiso 1 1 calc R . .
C61 C 0.3357(3) 0.66447(15) 0.33123(15) 0.0346(6) Uani 1 1 d . . .
H61A H 0.4068 0.6901 0.3125 0.052 Uiso 1 1 calc R . .
H61B H 0.2809 0.6834 0.3667 0.052 Uiso 1 1 calc R . .
H61C H 0.2881 0.6736 0.2947 0.052 Uiso 1 1 calc R . .
C62 C 0.4467(4) 0.56883(18) 0.42367(16) 0.0427(8) Uani 1 1 d . . .
H62A H 0.5141 0.5972 0.4085 0.064 Uiso 1 1 calc R . .
H62B H 0.4817 0.5158 0.4438 0.064 Uiso 1 1 calc R . .
H62C H 0.3837 0.5860 0.4578 0.064 Uiso 1 1 calc R . .
C63 C 0.6273(5) 0.62315(19) 0.12231(17) 0.0582(11) Uani 1 1 d . . .
C64 C 0.6707(9) 0.6866(3) 0.1198(3) 0.122(3) Uani 1 1 d . . .
H64A H 0.7473 0.6698 0.1408 0.184 Uiso 1 1 calc R . .
H64B H 0.6056 0.7154 0.1447 0.184 Uiso 1 1 calc R . .
H64C H 0.6888 0.7179 0.0722 0.184 Uiso 1 1 calc R . .
C65 C 0.4916(6) 0.6619(5) 0.0962(3) 0.129(3) Uani 1 1 d . . .
H65A H 0.4386 0.6888 0.1264 0.193 Uiso 1 1 calc R . .
H65B H 0.4506 0.6234 0.0967 0.193 Uiso 1 1 calc R . .
H65C H 0.5039 0.6969 0.0496 0.193 Uiso 1 1 calc R . .
C66 C 0.6831(7) 0.5845(2) 0.07271(19) 0.090(2) Uani 1 1 d . . .
H66A H 0.7054 0.6208 0.0280 0.135 Uiso 1 1 calc R . .
H66B H 0.6226 0.5584 0.0694 0.135 Uiso 1 1 calc R . .
H66C H 0.7589 0.5484 0.0874 0.135 Uiso 1 1 calc R . .
C67 C 0.3769(2) 0.26716(14) 0.35290(12) 0.0238(5) Uani 1 1 d . . .
C68 C 0.2752(2) 0.28002(15) 0.32104(13) 0.0272(5) Uani 1 1 d . . .
C69 C 0.3078(3) 0.38564(15) 0.32100(14) 0.0288(5) Uani 1 1 d . . .
H69A H 0.2987 0.4373 0.3129 0.035 Uiso 1 1 calc R . .
C70 C 0.4581(2) 0.19934(14) 0.39197(12) 0.0230(5) Uani 1 1 d . . .
C71 C 0.2091(3) 0.22883(18) 0.31040(15) 0.0340(6) Uani 1 1 d . . .
C72 C 0.1258(3) 0.4013(2) 0.2658(2) 0.0516(9) Uani 1 1 d . . .
H72A H 0.1240 0.4542 0.2555 0.077 Uiso 1 1 calc R . .
H72B H 0.0475 0.3885 0.2947 0.077 Uiso 1 1 calc R . .
H72C H 0.1345 0.3913 0.2231 0.077 Uiso 1 1 calc R . .
Cl2 Cl 0.8329(2) 0.47300(11) 0.39215(11) 0.1200(6) Uani 1 1 d . . .
Cl1 Cl 0.9325(2) 0.59055(10) 0.28157(14) 0.1404(8) Uani 1 1 d . . .
N8 N 0.9407(4) 0.08013(19) 0.3631(2) 0.0594(8) Uani 1 1 d . . .
C77 C 0.9915(3) 0.0998(2) 0.3104(2) 0.0451(8) Uani 1 1 d . . .
N7 N 0.9603(4) 0.1102(2) 0.57528(18) 0.0641(9) Uani 1 1 d . . .
C76 C 1.0548(4) 0.1311(2) 0.2398(2) 0.0542(9) Uani 1 1 d . . .
H76A H 0.9967 0.1733 0.2139 0.081 Uiso 1 1 calc R . .
H76B H 1.0804 0.0927 0.2180 0.081 Uiso 1 1 calc R . .
H76C H 1.1291 0.1479 0.2410 0.081 Uiso 1 1 calc R . .
C75 C 1.0316(4) 0.0901(2) 0.5353(2) 0.0513(9) Uani 1 1 d . . .
C74 C 1.1247(4) 0.0641(3) 0.4834(2) 0.0628(11) Uani 1 1 d . . .
H74A H 1.1880 0.0956 0.4644 0.094 Uiso 1 1 calc R . .
H74B H 1.0823 0.0671 0.4469 0.094 Uiso 1 1 calc R . .
H74C H 1.1657 0.0125 0.5045 0.094 Uiso 1 1 calc R . .
C73 C 0.7938(5) 0.5672(3) 0.3324(3) 0.0936(18) Uani 1 1 d . . .
H73A H 0.7339 0.5689 0.3039 0.112 Uiso 1 1 calc R . .
H73B H 0.7545 0.6026 0.3576 0.112 Uiso 1 1 calc R . .
Cl4 Cl 0.9217(6) 0.3328(4) 0.1339(3) 0.182(2) Uani 0.50 1 d P . .
Cl3 Cl 1.0600(6) 0.4386(3) 0.0867(3) 0.186(3) Uani 0.50 1 d P . .
C78 C 1.0548(11) 0.3452(6) 0.1194(7) 0.117(6) Uani 0.50 1 d P . .
H78A H 1.1056 0.3205 0.0864 0.141 Uiso 0.50 1 calc PR . .
H78B H 1.0921 0.3222 0.1621 0.141 Uiso 0.50 1 calc PR . .

loop_
_atom_site_aniso_label
_atom_site_aniso_U_11
_atom_site_aniso_U_22
_atom_site_aniso_U_33
_atom_site_aniso_U_23
_atom_site_aniso_U_13
_atom_site_aniso_U_12
Fe1 0.03160(19) 0.02079(18) 0.01797(17) -0.00767(13) -0.00201(13) -0.01139(14)
Fe2 0.02380(17) 0.01737(17) 0.01888(17) -0.00743(13) -0.00088(12) -0.00618(12)
O1 0.0366(9) 0.0226(8) 0.0193(8) -0.0073(7) -0.0032(7) -0.0136(7)
O2 0.0307(9) 0.0214(8) 0.0208(8) -0.0084(7) 0.0009(7) -0.0106(7)
O3 0.0241(8) 0.0234(8) 0.0198(8) -0.0057(7) -0.0015(6) -0.0060(6)
O4 0.0322(9) 0.0196(8) 0.0208(8) -0.0070(7) 0.0012(7) -0.0078(7)
O5 0.0393(10) 0.0212(8) 0.0211(8) -0.0082(7) -0.0020(7) -0.0116(7)
O6 0.0329(9) 0.0203(8) 0.0233(9) -0.0083(7) -0.0054(7) -0.0082(7)
O7 0.0309(9) 0.0379(11) 0.0324(10) -0.0169(8) -0.0018(8) -0.0152(8)
O8 0.0317(12) 0.081(2) 0.115(3) -0.071(2) -0.0153(14) -0.0011(12)
N1 0.0381(12) 0.0259(11) 0.0176(10) -0.0066(8) -0.0043(8) -0.0127(9)
N2 0.0370(11) 0.0213(10) 0.0211(10) -0.0073(8) -0.0079(8) -0.0095(8)
N3 0.0228(9) 0.0208(10) 0.0253(10) -0.0109(8) -0.0013(8) -0.0072(7)
N4 0.0269(10) 0.0225(10) 0.0256(10) -0.0118(8) -0.0002(8) -0.0063(8)
N5 0.0302(11) 0.0379(13) 0.0323(12) -0.0184(10) -0.0084(9) 0.0005(9)
N6 0.0296(10) 0.0228(10) 0.0205(10) -0.0086(8) -0.0016(8) -0.0070(8)
C1 0.0379(13) 0.0230(12) 0.0196(11) -0.0065(9) -0.0017(10) -0.0128(10)
C2 0.0317(12) 0.0212(11) 0.0199(11) -0.0074(9) -0.0028(9) -0.0091(9)
C3 0.0275(11) 0.0193(11) 0.0211(11) -0.0085(9) -0.0035(9) -0.0064(9)
C4 0.0296(12) 0.0179(11) 0.0194(11) -0.0060(9) -0.0025(9) -0.0081(9)
C5 0.0289(12) 0.0211(11) 0.0204(11) -0.0083(9) -0.0047(9) -0.0059(9)
C6 0.0267(11) 0.0205(11) 0.0250(12) -0.0084(9) -0.0040(9) -0.0076(9)
C7 0.0302(12) 0.0219(11) 0.0220(12) -0.0064(9) -0.0023(9) -0.0106(9)
C8 0.0444(15) 0.0250(12) 0.0174(11) -0.0058(9) -0.0045(10) -0.0160(11)
C9 0.0552(17) 0.0313(14) 0.0200(12) -0.0059(10) -0.0054(12) -0.0192(13)
C10 0.081(2) 0.0218(13) 0.0275(14) -0.0049(11) -0.0115(15) -0.0156(14)
C11 0.0469(17) 0.0523(18) 0.0227(13) -0.0089(12) 0.0013(12) -0.0283(14)
C12 0.0304(12) 0.0243(12) 0.0260(12) -0.0100(10) -0.0048(10) -0.0111(10)
C13 0.0387(15) 0.0391(16) 0.0346(15) -0.0059(12) -0.0127(12) -0.0162(12)
C14 0.0380(15) 0.0340(15) 0.0453(17) -0.0224(13) 0.0005(12) -0.0149(12)
C15 0.0374(14) 0.0299(13) 0.0287(13) -0.0076(11) -0.0049(11) -0.0180(11)
C16 0.0514(16) 0.0267(13) 0.0177(11) -0.0039(10) -0.0070(11) -0.0191(12)
C17 0.0509(16) 0.0246(13) 0.0232(12) -0.0048(10) -0.0123(11) -0.0115(11)
C18 0.0403(14) 0.0290(13) 0.0249(13) -0.0061(11) -0.0111(11) -0.0094(11)
C19 0.0314(12) 0.0237(12) 0.0281(13) -0.0115(10) -0.0079(10) -0.0049(10)
C20 0.0301(12) 0.0240(12) 0.0230(12) -0.0100(10) -0.0035(9) -0.0091(9)
C21 0.0282(12) 0.0299(13) 0.0267(13) -0.0130(10) -0.0048(10) -0.0048(10)
C22 0.0293(12) 0.0346(14) 0.0250(12) -0.0147(11) -0.0002(10) -0.0093(10)
C23 0.0338(13) 0.0293(13) 0.0213(12) -0.0086(10) -0.0010(10) -0.0112(10)
C24 0.0328(12) 0.0223(12) 0.0207(11) -0.0085(9) -0.0038(9) -0.0097(9)
C25 0.0296(12) 0.0239(12) 0.0212(11) -0.0106(9) -0.0031(9) -0.0100(9)
C26 0.0325(14) 0.0452(17) 0.0249(13) -0.0151(12) 0.0011(11) -0.0062(12)
C27 0.038(3) 0.061(4) 0.024(2) -0.023(2) 0.0021(19) -0.010(2)
C28 0.036(3) 0.061(4) 0.041(3) -0.024(3) 0.008(2) -0.020(2)
C29 0.046(3) 0.044(3) 0.038(3) -0.016(2) 0.012(2) 0.001(2)
C26A 0.0325(14) 0.0452(17) 0.0249(13) -0.0151(12) 0.0011(11) -0.0062(12)
C27A 0.026(4) 0.087(9) 0.041(5) -0.024(5) 0.006(3) -0.007(4)
C28A 0.046(5) 0.077(8) 0.034(5) -0.014(5) 0.009(4) -0.012(5)
C29A 0.037(5) 0.092(8) 0.047(6) -0.046(6) 0.003(4) 0.002(5)
C30 0.0376(14) 0.0217(12) 0.0224(12) -0.0081(10) -0.0008(10) -0.0106(10)
C31 0.0367(14) 0.0256(13) 0.0376(15) -0.0134(11) -0.0035(11) -0.0051(11)
C32 0.0513(17) 0.0263(14) 0.0276(14) -0.0057(11) -0.0022(12) -0.0096(12)
C33 0.0471(16) 0.0251(13) 0.0278(13) -0.0132(11) 0.0001(11) -0.0128(11)
C34 0.0259(11) 0.0195(11) 0.0253(12) -0.0087(9) -0.0057(9) -0.0060(9)
C35 0.0252(11) 0.0195(11) 0.0224(11) -0.0091(9) -0.0014(9) -0.0075(9)
C36 0.0270(11) 0.0184(11) 0.0191(11) -0.0085(9) -0.0010(9) -0.0074(9)
C37 0.0243(11) 0.0196(11) 0.0220(11) -0.0095(9) -0.0014(9) -0.0046(9)
C38 0.0249(11) 0.0247(12) 0.0220(12) -0.0093(9) 0.0005(9) -0.0077(9)
C39 0.0296(12) 0.0212(11) 0.0210(11) -0.0076(9) -0.0017(9) -0.0082(9)
C40 0.0255(11) 0.0214(11) 0.0228(12) -0.0074(9) -0.0041(9) -0.0064(9)
C41 0.0230(11) 0.0290(13) 0.0221(12) -0.0071(10) -0.0023(9) -0.0063(9)
C42 0.0250(12) 0.0347(14) 0.0262(13) -0.0081(11) -0.0028(10) -0.0066(10)
C43 0.0299(13) 0.0286(14) 0.0393(16) -0.0015(12) -0.0067(11) -0.0043(11)
C44 0.0287(13) 0.0521(18) 0.0291(14) -0.0193(13) -0.0033(10) -0.0124(12)
C45 0.0288(12) 0.0270(12) 0.0190(11) -0.0077(9) -0.0025(9) -0.0082(10)
C46 0.0337(14) 0.0419(16) 0.0238(13) -0.0144(12) 0.0002(10) -0.0075(12)
C47 0.0317(13) 0.0389(15) 0.0235(13) -0.0090(11) -0.0058(10) -0.0076(11)
C48 0.0418(15) 0.0296(14) 0.0267(13) -0.0040(11) -0.0036(11) -0.0145(11)
C49 0.0216(11) 0.0336(14) 0.0292(13) -0.0112(11) -0.0002(9) -0.0084(10)
C50 0.0357(15) 0.0353(15) 0.0327(15) -0.0105(12) 0.0012(12) 0.0041(12)
C51 0.0288(13) 0.0280(13) 0.0353(14) -0.0151(11) 0.0004(11) -0.0025(10)
C52 0.0301(12) 0.0277(13) 0.0266(12) -0.0153(10) 0.0034(10) -0.0102(10)
C53 0.0368(13) 0.0226(12) 0.0227(12) -0.0088(10) 0.0012(10) -0.0131(10)
C54 0.0330(12) 0.0215(11) 0.0205(11) -0.0078(9) -0.0015(9) -0.0126(9)
C55 0.0382(14) 0.0212(12) 0.0224(12) -0.0080(10) -0.0026(10) -0.0106(10)
C56 0.0566(18) 0.0201(12) 0.0243(13) -0.0060(10) -0.0044(12) -0.0113(11)
C57 0.070(2) 0.0245(13) 0.0231(13) -0.0071(11) 0.0035(13) -0.0180(13)
C58 0.0538(18) 0.0304(14) 0.0258(13) -0.0135(11) 0.0107(12) -0.0200(13)
C59 0.0426(15) 0.0190(12) 0.0269(13) -0.0073(10) -0.0020(11) -0.0040(10)
C60 0.0458(17) 0.0260(14) 0.054(2) -0.0153(14) 0.0110(14) -0.0093(12)
C61 0.0460(16) 0.0209(13) 0.0349(15) -0.0080(11) -0.0048(12) -0.0061(11)
C62 0.069(2) 0.0312(15) 0.0287(15) -0.0165(12) -0.0125(14) 0.0032(14)
C63 0.112(3) 0.0317(17) 0.0253(15) -0.0069(13) 0.0129(18) -0.0288(19)
C64 0.253(9) 0.075(4) 0.046(3) -0.005(2) 0.018(4) -0.101(5)
C65 0.101(5) 0.155(7) 0.057(3) 0.030(4) -0.006(3) -0.003(4)
C66 0.186(6) 0.045(2) 0.0252(18) -0.0094(16) -0.004(3) -0.012(3)
C67 0.0287(12) 0.0267(12) 0.0194(11) -0.0119(9) 0.0023(9) -0.0101(9)
C68 0.0265(12) 0.0336(14) 0.0253(12) -0.0159(11) 0.0001(9) -0.0065(10)
C69 0.0328(13) 0.0266(13) 0.0273(13) -0.0121(10) -0.0051(10) -0.0011(10)
C70 0.0290(12) 0.0252(12) 0.0180(11) -0.0105(9) 0.0029(9) -0.0116(9)
C71 0.0298(13) 0.0459(17) 0.0370(15) -0.0263(13) 0.0001(11) -0.0111(12)
C72 0.0445(18) 0.054(2) 0.062(2) -0.0273(18) -0.0289(17) 0.0111(15)
Cl2 0.1623(18) 0.1005(12) 0.1245(14) -0.0328(11) -0.0535(13) -0.0491(12)
Cl1 0.1355(17) 0.0772(11) 0.191(2) -0.0349(13) -0.0186(16) -0.0107(11)
N8 0.069(2) 0.0455(18) 0.070(2) -0.0222(17) -0.0155(19) -0.0121(16)
C77 0.0432(17) 0.0450(19) 0.057(2) -0.0294(17) -0.0143(16) -0.0008(14)
N7 0.080(2) 0.055(2) 0.0431(18) -0.0114(15) -0.0039(17) -0.0018(17)
C76 0.050(2) 0.061(2) 0.062(2) -0.031(2) -0.0142(17) -0.0065(17)
C75 0.056(2) 0.047(2) 0.0433(19) -0.0048(16) -0.0161(17) -0.0060(16)
C74 0.063(2) 0.070(3) 0.057(2) -0.023(2) -0.025(2) 0.003(2)
C73 0.087(4) 0.105(4) 0.124(5) -0.056(4) -0.030(3) -0.037(3)
Cl4 0.190(6) 0.185(5) 0.151(4) -0.092(4) 0.005(4) 0.020(4)
Cl3 0.189(5) 0.189(5) 0.171(5) -0.083(4) -0.094(4) 0.069(4)
C78 0.126(10) 0.114(9) 0.161(12) -0.112(10) -0.110(10) 0.072(8)

loop_
_atom_type_symbol
_atom_type_description
_atom_type_scat_dispersion_real
_atom_type_scat_dispersion_imag
_atom_type_scat_source
C C 0.0033 0.0016 'International Tables Vol C Tables 4.2.6.8 and 6.1.1.4'
H H 0.0000 0.0000 'International Tables Vol C Tables 4.2.6.8 and 6.1.1.4'
N N 0.0061 0.0033 'International Tables Vol C Tables 4.2.6.8 and 6.1.1.4'
O O 0.0106 0.0060 'International Tables Vol C Tables 4.2.6.8 and 6.1.1.4'
Cl Cl 0.1484 0.1585 'International Tables Vol C Tables 4.2.6.8 and 6.1.1.4'
Fe Fe 0.3463 0.8444 'International Tables Vol C Tables 4.2.6.8 and 6.1.1.4'

loop_
_geom_angle_atom_site_label_1
_geom_angle_atom_site_label_2
_geom_angle_atom_site_label_3
_geom_angle
_geom_angle_site_symmetry_1
_geom_angle_site_symmetry_3
_geom_angle_publ_flag
O2 Fe1 O1 92.13(7) . . ?
O2 Fe1 O7 98.79(8) . . ?
O1 Fe1 O7 92.81(8) . . ?
O2 Fe1 O5 93.54(7) . . ?
O1 Fe1 O5 174.31(7) . . ?
O7 Fe1 O5 86.65(8) . . ?
O2 Fe1 N1 167.89(8) . . ?
O1 Fe1 N1 85.28(8) . . ?
O7 Fe1 N1 93.16(9) . . ?
O5 Fe1 N1 89.09(8) . . ?
O2 Fe1 N2 84.63(8) . . ?
O1 Fe1 N2 96.52(8) . . ?
O7 Fe1 N2 169.95(8) . . ?
O5 Fe1 N2 83.70(8) . . ?
N1 Fe1 N2 83.92(9) . . ?
O3 Fe2 O4 95.39(7) . . ?
O3 Fe2 N3 87.08(8) . . ?
O4 Fe2 N3 106.30(8) . . ?
O3 Fe2 N4 172.34(8) . . ?
O4 Fe2 N4 85.80(8) . . ?
N3 Fe2 N4 85.33(8) . . ?
O3 Fe2 O6 93.73(7) . . ?
O4 Fe2 O6 164.47(7) . . ?
N3 Fe2 O6 86.67(7) . . ?
N4 Fe2 O6 86.82(7) . . ?
O3 Fe2 N6 90.19(8) . . ?
O4 Fe2 N6 92.14(8) . . ?
N3 Fe2 N6 161.53(8) . . ?
N4 Fe2 N6 97.33(8) . . ?
O6 Fe2 N6 75.28(7) . . ?
C3 O1 Fe1 132.50(16) . . ?
C25 O2 Fe1 124.35(15) . . ?
C36 O3 Fe2 133.55(16) . . ?
C54 O4 Fe2 129.99(16) . . ?
C70 O5 Fe1 123.57(16) . . ?
C70 O6 Fe2 119.64(16) . . ?
C71 O7 Fe1 137.80(18) . . ?
C1 N1 C16 116.9(2) . . ?
C1 N1 Fe1 123.91(18) . . ?
C16 N1 Fe1 118.91(16) . . ?
C19 N2 C18 118.0(2) . . ?
C19 N2 Fe1 118.91(18) . . ?
C18 N2 Fe1 123.09(17) . . ?
C34 N3 C49 118.0(2) . . ?
C34 N3 Fe2 123.76(17) . . ?
C49 N3 Fe2 118.10(16) . . ?
C52 N4 C51 117.8(2) . . ?
C52 N4 Fe2 122.64(18) . . ?
C51 N4 Fe2 119.56(17) . . ?
C69 N5 C68 108.3(2) . . ?
C69 N5 C72 123.0(3) . . ?
C68 N5 C72 128.6(3) . . ?
C69 N6 C67 106.0(2) . . ?
C69 N6 Fe2 137.31(18) . . ?
C67 N6 Fe2 114.28(17) . . ?
N1 C1 C2 126.9(2) . . ?
C7 C2 C3 121.1(2) . . ?
C7 C2 C1 116.4(2) . . ?
C3 C2 C1 122.0(2) . . ?
O1 C3 C2 121.3(2) . . ?
O1 C3 C4 120.7(2) . . ?
C2 C3 C4 118.0(2) . . ?
C5 C4 C3 118.0(2) . . ?
C5 C4 C8 121.2(2) . . ?
C3 C4 C8 120.8(2) . . ?
C4 C5 C6 124.5(2) . . ?
C7 C6 C5 116.9(2) . . ?
C7 C6 C12 123.6(2) . . ?
C5 C6 C12 119.4(2) . . ?
C6 C7 C2 121.5(2) . . ?
C9 C8 C10 107.9(2) . . ?
C9 C8 C4 112.3(2) . . ?
C10 C8 C4 108.9(2) . . ?
C9 C8 C11 107.0(2) . . ?
C10 C8 C11 110.1(2) . . ?
C4 C8 C11 110.5(2) . . ?
C15 C12 C6 111.5(2) . . ?
C15 C12 C13 107.9(2) . . ?
C6 C12 C13 110.6(2) . . ?
C15 C12 C14 108.4(2) . . ?
C6 C12 C14 108.8(2) . . ?
C13 C12 C14 109.5(2) . . ?
N1 C16 C17 108.2(2) . . ?
C16 C17 C18 114.9(2) . . ?
N2 C18 C17 115.1(2) . . ?
N2 C19 C20 126.5(2) . . ?
C21 C20 C25 120.6(2) . . ?
C21 C20 C19 117.6(2) . . ?
C25 C20 C19 121.5(2) . . ?
C22 C21 C20 121.7(2) . . ?
C21 C22 C23 116.6(2) . . ?
C21 C22 C26 122.7(2) . . ?
C23 C22 C26 120.7(2) . . ?
C24 C23 C22 124.8(2) . . ?
C23 C24 C25 117.4(2) . . ?
C23 C24 C30 121.7(2) . . ?
C25 C24 C30 120.9(2) . . ?
O2 C25 C20 121.0(2) . . ?
O2 C25 C24 120.6(2) . . ?
C20 C25 C24 118.3(2) . . ?
C27 C26 C29 109.4(4) . . ?
C27 C26 C22 109.9(3) . . ?
C29 C26 C22 113.5(3) . . ?
C27 C26 C28 108.5(4) . . ?
C29 C26 C28 106.6(4) . . ?
C22 C26 C28 108.9(3) . . ?
C24 C30 C32 112.1(2) . . ?
C24 C30 C31 112.7(2) . . ?
C32 C30 C31 107.4(2) . . ?
C24 C30 C33 107.9(2) . . ?
C32 C30 C33 106.9(2) . . ?
C31 C30 C33 109.7(2) . . ?
N3 C34 C35 127.8(2) . . ?
C40 C35 C36 120.2(2) . . ?
C40 C35 C34 117.5(2) . . ?
C36 C35 C34 122.3(2) . . ?
O3 C36 C35 120.8(2) . . ?
O3 C36 C37 120.0(2) . . ?
C35 C36 C37 119.2(2) . . ?
C38 C37 C36 117.6(2) . . ?
C38 C37 C41 122.0(2) . . ?
C36 C37 C41 120.4(2) . . ?
C37 C38 C39 124.3(2) . . ?
C40 C39 C38 117.2(2) . . ?
C40 C39 C45 123.3(2) . . ?
C38 C39 C45 119.4(2) . . ?
C39 C40 C35 121.5(2) . . ?
C42 C41 C37 112.2(2) . . ?
C42 C41 C43 107.3(2) . . ?
C37 C41 C43 110.1(2) . . ?
C42 C41 C44 107.0(2) . . ?
C37 C41 C44 110.0(2) . . ?
C43 C41 C44 110.3(2) . . ?
C47 C45 C39 111.5(2) . . ?
C47 C45 C48 108.8(2) . . ?
C39 C45 C48 108.5(2) . . ?
C47 C45 C46 107.6(2) . . ?
C39 C45 C46 110.6(2) . . ?
C48 C45 C46 109.8(2) . . ?
N3 C49 C50 111.5(2) . . ?
C51 C50 C49 116.2(2) . . ?
N4 C51 C50 112.2(2) . . ?
N4 C52 C53 126.7(2) . . ?
C58 C53 C54 120.6(2) . . ?
C58 C53 C52 117.0(2) . . ?
C54 C53 C52 122.3(2) . . ?
O4 C54 C53 121.1(2) . . ?
O4 C54 C55 120.4(2) . . ?
C53 C54 C55 118.5(2) . . ?
C56 C55 C54 117.7(2) . . ?
C56 C55 C59 121.2(2) . . ?
C54 C55 C59 121.0(2) . . ?
C55 C56 C57 124.4(3) . . ?
C58 C57 C56 116.9(3) . . ?
C58 C57 C63 123.1(3) . . ?
C56 C57 C63 119.9(3) . . ?
C57 C58 C53 121.5(3) . . ?
C61 C59 C55 112.1(2) . . ?
C61 C59 C60 107.8(2) . . ?
C55 C59 C60 110.5(2) . . ?
C61 C59 C62 107.3(2) . . ?
C55 C59 C62 109.1(2) . . ?
C60 C59 C62 110.0(3) . . ?
C64 C63 C66 121.4(4) . . ?
C64 C63 C57 111.8(3) . . ?
C66 C63 C57 112.9(3) . . ?
C64 C63 C65 101.5(5) . . ?
C66 C63 C65 98.6(5) . . ?
C57 C63 C65 108.1(4) . . ?
N6 C67 C68 109.9(2) . . ?
N6 C67 C70 115.5(2) . . ?
C68 C67 C70 134.2(2) . . ?
C67 C68 N5 104.7(2) . . ?
C67 C68 C71 132.6(3) . . ?
N5 C68 C71 122.6(2) . . ?
N6 C69 N5 111.1(2) . . ?
O5 C70 O6 124.3(2) . . ?
O5 C70 C67 121.0(2) . . ?
O6 C70 C67 114.7(2) . . ?
O8 C71 O7 124.9(3) . . ?
O8 C71 C68 118.1(3) . . ?
O7 C71 C68 117.0(2) . . ?
N8 C77 C76 176.3(4) . . ?
N7 C75 C74 179.7(5) . . ?
Cl1 C73 Cl2 107.5(3) . . ?
Cl4 C78 Cl3 111.6(6) . . ?

loop_
_geom_bond_atom_site_label_1
_geom_bond_atom_site_label_2
_geom_bond_distance
_geom_bond_site_symmetry_2
_geom_bond_publ_flag
Fe1 O2 1.9321(17) . ?
Fe1 O1 1.9393(18) . ?
Fe1 O7 1.998(2) . ?
Fe1 O5 2.0937(18) . ?
Fe1 N1 2.115(2) . ?
Fe1 N2 2.141(2) . ?
Fe2 O3 1.9020(17) . ?
Fe2 O4 1.9099(18) . ?
Fe2 N3 2.104(2) . ?
Fe2 N4 2.126(2) . ?
Fe2 O6 2.1298(18) . ?
Fe2 N6 2.140(2) . ?
O1 C3 1.319(3) . ?
O2 C25 1.320(3) . ?
O3 C36 1.314(3) . ?
O4 C54 1.319(3) . ?
O5 C70 1.259(3) . ?
O6 C70 1.265(3) . ?
O7 C71 1.278(4) . ?
O8 C71 1.222(4) . ?
N1 C1 1.289(3) . ?
N1 C16 1.471(3) . ?
N2 C19 1.282(3) . ?
N2 C18 1.468(3) . ?
N3 C34 1.288(3) . ?
N3 C49 1.470(3) . ?
N4 C52 1.284(3) . ?
N4 C51 1.470(3) . ?
N5 C69 1.344(4) . ?
N5 C68 1.381(4) . ?
N5 C72 1.472(4) . ?
N6 C69 1.319(3) . ?
N6 C67 1.376(3) . ?
C1 C2 1.448(3) . ?
C2 C7 1.411(3) . ?
C2 C3 1.417(3) . ?
C3 C4 1.437(3) . ?
C4 C5 1.381(3) . ?
C4 C8 1.537(3) . ?
C5 C6 1.416(3) . ?
C6 C7 1.372(3) . ?
C6 C12 1.534(3) . ?
C8 C9 1.533(4) . ?
C8 C10 1.534(4) . ?
C8 C11 1.537(4) . ?
C12 C15 1.525(4) . ?
C12 C13 1.536(4) . ?
C12 C14 1.543(4) . ?
C16 C17 1.530(4) . ?
C17 C18 1.531(4) . ?
C19 C20 1.455(4) . ?
C20 C21 1.411(4) . ?
C20 C25 1.418(4) . ?
C21 C22 1.381(4) . ?
C22 C23 1.406(4) . ?
C22 C26 1.536(4) . ?
C23 C24 1.394(4) . ?
C24 C25 1.434(3) . ?
C24 C30 1.532(4) . ?
C26 C27 1.502(6) . ?
C26 C29 1.519(6) . ?
C26 C28 1.573(6) . ?
C30 C32 1.536(4) . ?
C30 C31 1.537(4) . ?
C30 C33 1.540(4) . ?
C34 C35 1.449(3) . ?
C35 C40 1.413(3) . ?
C35 C36 1.415(3) . ?
C36 C37 1.430(3) . ?
C37 C38 1.387(3) . ?
C37 C41 1.537(3) . ?
C38 C39 1.411(4) . ?
C39 C40 1.379(3) . ?
C39 C45 1.539(3) . ?
C41 C42 1.525(3) . ?
C41 C43 1.538(4) . ?
C41 C44 1.541(4) . ?
C45 C47 1.536(4) . ?
C45 C48 1.539(4) . ?
C45 C46 1.540(4) . ?
C49 C50 1.531(4) . ?
C50 C51 1.524(4) . ?
C52 C53 1.444(4) . ?
C53 C58 1.407(4) . ?
C53 C54 1.410(4) . ?
C54 C55 1.430(4) . ?
C55 C56 1.388(4) . ?
C55 C59 1.537(4) . ?
C56 C57 1.398(4) . ?
C57 C58 1.381(4) . ?
C57 C63 1.542(4) . ?
C59 C61 1.534(4) . ?
C59 C60 1.537(4) . ?
C59 C62 1.540(4) . ?
C63 C64 1.437(6) . ?
C63 C66 1.462(5) . ?
C63 C65 1.630(7) . ?
C67 C68 1.377(4) . ?
C67 C70 1.480(4) . ?
C68 C71 1.503(4) . ?
Cl2 C73 1.827(7) . ?
Cl1 C73 1.736(6) . ?
N8 C77 1.111(5) . ?
C77 C76 1.482(6) . ?
N7 C75 1.136(5) . ?
C75 C74 1.475(6) . ?
Cl4 C78 1.512(13) . ?
Cl3 C78 1.724(13) . ?
